data_7715721
loop_
_publ_author_name
'Huster, Niklas'
'Mullins, Rita'
'Nolan, Michael'
'Devi, Anjana'

_publ_section_title
;
 Self-reducing precursors for aluminium metal thin films: evaluation of
 stable aluminium hydrides for vapor phase aluminium deposition.
;
_journal_issue 18
_journal_name_full 'Dalton transactions (Cambridge, England : 2003)'
_journal_page_first 7711
_journal_page_last 7720
_journal_paper_doi 10.1039/d4dt00709c
_journal_volume 53
_journal_year 2024
_chemical_formula_moiety 'C10 H28 Al2 N2'
_chemical_formula_sum 'C10 H28 Al2 N2'
_chemical_formula_weight 230.30
_chemical_name_systematic Bis(3-dimethylaminopropylalan)
_chemical_properties_physical Air-sensitive,Moisture-sensitive,Hygroscopic,Heat-sensitive,Oxygen-sensitive
_space_group_crystal_system triclinic
_space_group_IT_number 2
_space_group_name_Hall '-P 1'
_space_group_name_H-M_alt 'P -1'
_atom_sites_solution_hydrogens mixed
_atom_sites_solution_primary dual
_audit_creation_date 2020-07-17
_audit_creation_method SHELXL-2019/3
_audit_update_record
;
2024-03-08 deposited with the CCDC.	2024-04-11 downloaded from the CCDC.
;
_cell_angle_alpha 65.927(7)
_cell_angle_beta 79.774(6)
_cell_angle_gamma 85.949(6)
_cell_formula_units_Z 1
_cell_length_a 7.0931(5)
_cell_length_b 7.1791(6)
_cell_length_c 7.9448(6)
_cell_measurement_reflns_used 2589
_cell_measurement_temperature 293(2)
_cell_measurement_theta_max 72.5870
_cell_measurement_theta_min 6.1470
_cell_volume 363.51(5)
_computing_cell_refinement 'CrysAlisPro 1.171.39.46e (Rigaku OD, 2018)'
_computing_data_collection 'CrysAlisPro 1.171.39.46e (Rigaku OD, 2018)'
_computing_data_reduction 'CrysAlisPro 1.171.39.46e (Rigaku OD, 2018)'
_computing_structure_refinement 'SHELXL-2019/2 (Sheldrick, 2019)'
_computing_structure_solution 'SHELXT 2018/2 (Sheldrick, 2018)'
_diffrn_ambient_environment N~2~
_diffrn_ambient_temperature 293(2)
_diffrn_detector 'CCD plate'
_diffrn_detector_area_resol_mean 10.4409
_diffrn_detector_type Atlas
_diffrn_measured_fraction_theta_full 0.999
_diffrn_measured_fraction_theta_max 0.979
_diffrn_measurement_details
;
List of Runs (angles in degrees, time in seconds):

  # Type    Start    End  Width  t~exp~   \w     \q     \k     \f   Frames
#--------------------------------------------------------------------------
  1  \w   -124.00 -79.00   1.00    1.00    --  -41.47 -99.00-150.00   45
  2  \w      2.00  99.00   1.00    1.00    --   41.47-125.00 120.00   97
  3  \w      2.00  99.00   1.00    1.00    --   41.47-125.00 -30.00   97
  4  \w     15.00 118.00   1.00    1.00    --   41.47  37.00-150.00  103
  5  \w     15.00 118.00   1.00    1.00    --   41.47  37.00 -60.00  103
  6  \w     17.00 158.00   1.00    1.00    --  106.28   0.00 -90.00  141
  7  \w     22.00 109.00   1.00    1.00    --  106.28 -94.00-180.00   87
  8  \w     32.00 134.00   1.00    1.00    --  106.28 -45.00-180.00  102
  9  \w     76.00 158.00   1.00    1.00    --  106.28  61.00 -90.00   82
 10  \w     28.00 112.00   1.00    1.00    --  106.28-111.00 -60.00   84
 11  \w     22.00 109.00   1.00    1.00    --  106.28 -94.00   0.00   87
 12  \w     28.00 112.00   1.00    1.00    --  106.28-111.00 120.00   84
 13  \w     32.00 135.00   1.00    1.00    --  106.28 -50.00 -68.00  103
 14  \w     79.00 158.00   1.00    1.00    --  106.28 111.00 -30.00   79
 15  \w     32.00 134.00   1.00    1.00    --  106.28 -45.00  60.00  102
 16  \w   -115.00 -12.00   1.00    1.00    --  -41.47 -57.00  30.00  103
 17  \w   -120.00  -8.00   1.00    1.00    --  -41.47 -77.00 120.00  112
 18  \w    -71.00  32.00   1.00    1.00    --  -41.47  57.00-150.00  103
 19  \w      8.00 120.00   1.00    1.00    --   41.47  77.00 -30.00  112
 20  \w     76.00 158.00   1.00    1.00    --  106.28  30.00  90.00   82
;
_diffrn_measurement_device 'four-circle diffractometer'
_diffrn_measurement_device_type 'SuperNova, Single source at offset/far, Atlas'
_diffrn_measurement_method '\w scans'
_diffrn_orient_matrix_type 'CrysAlisPro convention (1999,Acta A55,543-557)'
_diffrn_orient_matrix_UB_11 0.1115591000
_diffrn_orient_matrix_UB_12 -0.1747523000
_diffrn_orient_matrix_UB_13 0.1312918000
_diffrn_orient_matrix_UB_21 -0.1470401000
_diffrn_orient_matrix_UB_22 -0.1549485000
_diffrn_orient_matrix_UB_23 0.0123528000
_diffrn_orient_matrix_UB_31 0.1210026000
_diffrn_orient_matrix_UB_32 -0.0263308000
_diffrn_orient_matrix_UB_33 -0.1701490000
_diffrn_radiation_monochromator mirror
_diffrn_radiation_probe x-ray
_diffrn_radiation_type CuK\a
_diffrn_radiation_wavelength 1.54184
_diffrn_reflns_av_R_equivalents 0.0146
_diffrn_reflns_av_sigmaI/netI 0.0190
_diffrn_reflns_av_unetI/netI 0.0149
_diffrn_reflns_Laue_measured_fraction_full 0.999
_diffrn_reflns_Laue_measured_fraction_max 0.979
_diffrn_reflns_limit_h_max 8
_diffrn_reflns_limit_h_min -8
_diffrn_reflns_limit_k_max 8
_diffrn_reflns_limit_k_min -8
_diffrn_reflns_limit_l_max 7
_diffrn_reflns_limit_l_min -9
_diffrn_reflns_number 4027
_diffrn_reflns_point_group_measured_fraction_full 0.999
_diffrn_reflns_point_group_measured_fraction_max 0.979
_diffrn_reflns_theta_full 67.684
_diffrn_reflns_theta_max 73.010
_diffrn_reflns_theta_min 6.184
_diffrn_source 'micro-focus sealed X-ray tube'
_diffrn_source_type 'SuperNova (Cu) X-ray Source'
_exptl_absorpt_coefficient_mu 1.569
_exptl_absorpt_correction_T_max 1.00000
_exptl_absorpt_correction_T_min 0.86950
_exptl_absorpt_correction_type multi-scan
_exptl_absorpt_process_details
;
CrysAlisPro 1.171.39.46e (Rigaku Oxford Diffraction, 2018)
Empirical absorption correction using spherical harmonics,
 implemented in SCALE3 ABSPACK scaling algorithm.
;
_exptl_crystal_colour colourless
_exptl_crystal_density_diffrn 1.052
_exptl_crystal_description block
_exptl_crystal_F_000 128
_exptl_crystal_recrystallization_method Sublimation
_exptl_crystal_size_max 0.297
_exptl_crystal_size_mid 0.189
_exptl_crystal_size_min 0.185
_refine_diff_density_max 0.247
_refine_diff_density_min -0.157
_refine_diff_density_rms 0.038
_refine_ls_extinction_method none
_refine_ls_goodness_of_fit_ref 1.067
_refine_ls_hydrogen_treatment mixed
_refine_ls_matrix_type full
_refine_ls_number_parameters 101
_refine_ls_number_reflns 1414
_refine_ls_number_restraints 0
_refine_ls_restrained_S_all 1.067
_refine_ls_R_factor_all 0.0249
_refine_ls_R_factor_gt 0.0237
_refine_ls_shift/su_max 0.000
_refine_ls_shift/su_mean 0.000
_refine_ls_structure_factor_coef Fsqd
_refine_ls_weighting_details 'w=1/[\s^2^(Fo^2^)+(0.0320P)^2^+0.1181P] where P=(Fo^2^+2Fc^2^)/3'
_refine_ls_weighting_scheme calc
_refine_ls_wR_factor_gt 0.0633
_refine_ls_wR_factor_ref 0.0643
_reflns_Friedel_coverage 0.000
_reflns_number_gt 1351
_reflns_number_total 1414
_reflns_threshold_expression 'I > 2\s(I)'
_cod_data_source_file d4dt00709c2.cif
_cod_data_source_block NH015_a
_cod_depositor_comments 'Adding full bibliography for 7715721.cif.'
_cod_database_code 7715721
_shelx_shelxl_version_number 2019/3
_shelx_space_group_comment
;
The symmetry employed for this shelxl refinement is uniquely defined
by the following loop, which should always be used as a source of
symmetry information in preference to the above space-group names.
They are only intended as comments.
;
_cell_oxdiff_length_a 7.0931(5)
_cell_oxdiff_length_b 7.1791(5)
_cell_oxdiff_length_c 7.9448(6)
_cell_oxdiff_angle_alpha 65.927(7)
_cell_oxdiff_angle_beta 79.774(6)
_cell_oxdiff_angle_gamma 85.949(6)
_cell_oxdiff_volume 363.51(5)
_cell_oxdiff_measurement_reflns_used 2589
_oxdiff_exptl_absorpt_empirical_full_min 0.834
_oxdiff_exptl_absorpt_empirical_full_max 1.156
_oxdiff_exptl_absorpt_empirical_details
;
Empirical correction (ABSPACK) includes:
- Absorption correction using spherical harmonics
- Frame scaling
;
_diffrn_oxdiff_ac3_digest_frames
;
01bd3f15fd55006159368959fe5d399d5b00029f18d
;
_reflns_odcompleteness_completeness 99.92
_reflns_odcompleteness_theta 66.97
_reflns_odcompleteness_iscentric 1
_chemical_oxdiff_formula 'Al C5 H14 N'
_chemical_oxdiff_usercomment 'eventuell dimer'

loop_
_space_group_symop_operation_xyz
'x, y, z'
'-x, -y, -z'

loop_
_atom_site_label
_atom_site_type_symbol
_atom_site_fract_x
_atom_site_fract_y
_atom_site_fract_z
_atom_site_U_iso_or_equiv
_atom_site_adp_type
_atom_site_occupancy
_atom_site_site_symmetry_order
_atom_site_calc_flag
_atom_site_refinement_flags_posn
_atom_site_refinement_flags_adp
_atom_site_refinement_flags_occupancy
_atom_site_disorder_assembly
_atom_site_disorder_group
N1 N 0.23071(12) 0.65966(13) 0.67511(12) 0.0143(2) Uani 1 1 d . . . . .
C1 C 0.30576(16) 0.86387(17) 0.89659(16) 0.0188(2) Uani 1 1 d . . . . .
H1A H 0.385(2) 0.975(2) 0.881(2) 0.028 Uiso 1 1 d . U . . .
H1B H 0.252(2) 0.803(2) 1.027(2) 0.028 Uiso 1 1 d . U . . .
C2 C 0.14388(17) 0.94053(17) 0.77905(16) 0.0191(2) Uani 1 1 d . . . . .
H1I H 0.036(2) 0.996(2) 0.838(2) 0.029 Uiso 1 1 d . U . . .
H1F H 0.192(2) 1.051(2) 0.657(2) 0.029 Uiso 1 1 d . U . . .
Al1 Al 0.44590(4) 0.64400(5) 0.83557(4) 0.01446(12) Uani 1 1 d . . . . .
C3 C 0.06881(15) 0.76435(17) 0.74925(16) 0.0170(2) Uani 1 1 d . . . . .
H1JJ H 0.007(2) 0.660(2) 0.871(2) 0.026 Uiso 1 1 d . U . . .
H1D H -0.024(2) 0.804(2) 0.667(2) 0.026 Uiso 1 1 d . U . . .
C4 C 0.29683(16) 0.78463(18) 0.47442(15) 0.0202(2) Uani 1 1 d . . . . .
H4A H 0.192356 0.805558 0.406642 0.030 Uiso 1 1 calc R U . . .
H4B H 0.398916 0.715177 0.426818 0.030 Uiso 1 1 calc R U . . .
H4C H 0.342061 0.914165 0.459725 0.030 Uiso 1 1 calc R U . . .
C5 C 0.16554(17) 0.45928(17) 0.69548(17) 0.0199(2) Uani 1 1 d . . . . .
H1H H 0.051(2) 0.472(2) 0.644(2) 0.030 Uiso 1 1 d . U . . .
H1C H 0.140(2) 0.367(2) 0.827(2) 0.030 Uiso 1 1 d . U . . .
H1 H 0.261(2) 0.400(2) 0.635(2) 0.030 Uiso 1 1 d . U . . .
H2 H 0.392(2) 0.417(2) 0.9786(19) 0.024(3) Uiso 1 1 d . . . . .
H3 H 0.619(2) 0.665(2) 0.682(2) 0.030(4) Uiso 1 1 d . . . . .

loop_
_atom_site_aniso_label
_atom_site_aniso_U_11
_atom_site_aniso_U_22
_atom_site_aniso_U_33
_atom_site_aniso_U_23
_atom_site_aniso_U_13
_atom_site_aniso_U_12
N1 0.0153(4) 0.0134(4) 0.0144(4) -0.0055(4) -0.0036(3) 0.0006(3)
C1 0.0213(6) 0.0182(5) 0.0200(6) -0.0092(5) -0.0081(4) 0.0020(4)
C2 0.0208(6) 0.0171(5) 0.0219(6) -0.0095(5) -0.0074(5) 0.0053(4)
Al1 0.01376(17) 0.01403(18) 0.01540(18) -0.00499(13) -0.00445(12) 0.00065(12)
C3 0.0136(5) 0.0192(5) 0.0188(5) -0.0079(4) -0.0044(4) 0.0027(4)
C4 0.0218(6) 0.0221(6) 0.0146(5) -0.0050(4) -0.0041(4) 0.0012(4)
C5 0.0234(6) 0.0176(6) 0.0221(6) -0.0097(5) -0.0075(5) -0.0013(4)

loop_
_atom_type_symbol
_atom_type_description
_atom_type_scat_dispersion_real
_atom_type_scat_dispersion_imag
_atom_type_scat_source
C C 0.0181 0.0091 'International Tables Vol C Tables 4.2.6.8 and 6.1.1.4'
H H 0.0000 0.0000 'International Tables Vol C Tables 4.2.6.8 and 6.1.1.4'
N N 0.0311 0.0180 'International Tables Vol C Tables 4.2.6.8 and 6.1.1.4'
Al Al 0.2130 0.2455 'International Tables Vol C Tables 4.2.6.8 and 6.1.1.4'

loop_
_geom_angle_atom_site_label_1
_geom_angle_atom_site_label_2
_geom_angle_atom_site_label_3
_geom_angle
_geom_angle_site_symmetry_1
_geom_angle_site_symmetry_3
_geom_angle_publ_flag
C5 N1 C4 108.73(9) . . ?
C5 N1 C3 109.58(8) . . ?
C4 N1 C3 109.83(8) . . ?
C5 N1 Al1 114.54(7) . . ?
C4 N1 Al1 110.66(7) . . ?
C3 N1 Al1 103.35(6) . . ?
C2 C1 Al1 108.40(7) . . ?
C2 C1 H1A 111.2(9) . . ?
Al1 C1 H1A 114.7(9) . . ?
C2 C1 H1B 109.8(9) . . ?
Al1 C1 H1B 106.5(9) . . ?
H1A C1 H1B 106.1(12) . . ?
C3 C2 C1 109.52(9) . . ?
C3 C2 H1I 107.4(9) . . ?
C1 C2 H1I 113.0(9) . . ?
C3 C2 H1F 109.9(9) . . ?
C1 C2 H1F 110.1(9) . . ?
H1I C2 H1F 106.8(12) . . ?
C1 Al1 N1 87.37(4) . . ?
C1 Al1 Al1 107.35(4) . 2_667 ?
N1 Al1 Al1 135.04(3) . 2_667 ?
C1 Al1 H2 116.3(5) . . ?
N1 Al1 H2 93.4(5) . . ?
Al1 Al1 H2 41.8(5) 2_667 . ?
C1 Al1 H3 128.0(5) . . ?
N1 Al1 H3 97.0(5) . . ?
Al1 Al1 H3 105.3(5) 2_667 . ?
H2 Al1 H3 115.1(7) . . ?
N1 C3 C2 110.26(9) . . ?
N1 C3 H1JJ 106.5(8) . . ?
C2 C3 H1JJ 110.1(8) . . ?
N1 C3 H1D 108.5(8) . . ?
C2 C3 H1D 114.2(9) . . ?
H1JJ C3 H1D 106.9(12) . . ?
N1 C4 H4A 109.5 . . ?
N1 C4 H4B 109.5 . . ?
H4A C4 H4B 109.5 . . ?
N1 C4 H4C 109.5 . . ?
H4A C4 H4C 109.5 . . ?
H4B C4 H4C 109.5 . . ?
N1 C5 H1H 111.1(9) . . ?
N1 C5 H1C 110.4(9) . . ?
H1H C5 H1C 108.1(12) . . ?
N1 C5 H1 110.4(9) . . ?
H1H C5 H1 108.9(12) . . ?
H1C C5 H1 107.8(12) . . ?

loop_
_geom_bond_atom_site_label_1
_geom_bond_atom_site_label_2
_geom_bond_distance
_geom_bond_site_symmetry_2
_geom_bond_publ_flag
N1 C5 1.4788(13) . ?
N1 C4 1.4813(14) . ?
N1 C3 1.4932(13) . ?
N1 Al1 2.1254(9) . ?
C1 C2 1.5380(15) . ?
C1 Al1 1.9864(12) . ?
C1 H1A 0.966(16) . ?
C1 H1B 0.957(15) . ?
C2 C3 1.5243(15) . ?
C2 H1I 0.972(15) . ?
C2 H1F 0.989(16) . ?
Al1 Al1 2.7877(7) 2_667 ?
Al1 H2 1.588(14) . ?
Al1 H3 1.536(14) . ?
C3 H1JJ 0.995(15) . ?
C3 H1D 0.960(15) . ?
C4 H4A 0.9600 . ?
C4 H4B 0.9600 . ?
C4 H4C 0.9600 . ?
C5 H1H 0.955(16) . ?
C5 H1C 0.972(15) . ?
C5 H1 0.942(16) . ?

loop_
_geom_torsion_atom_site_label_1
_geom_torsion_atom_site_label_2
_geom_torsion_atom_site_label_3
_geom_torsion_atom_site_label_4
_geom_torsion
_geom_torsion_site_symmetry_1
_geom_torsion_site_symmetry_2
_geom_torsion_site_symmetry_3
_geom_torsion_site_symmetry_4
_geom_torsion_publ_flag
Al1 C1 C2 C3 32.72(11) . . . . ?
C5 N1 C3 C2 164.59(9) . . . . ?
C4 N1 C3 C2 -76.04(11) . . . . ?
Al1 N1 C3 C2 42.07(9) . . . . ?
C1 C2 C3 N1 -51.70(12) . . . . ?
